data_1560883
loop_
_publ_author_name
'Cramer, Alisha J.'
'Cole, Jacqueline M.'

_publ_section_title
;
 Host-guest prospects of neodymium and gadolinium ultraphosphate
 frameworks for nuclear waste storage: Multi-temperature topological
 analysis of nanoporous cages in RP5O14
;
_journal_name_full 'Journal of Solid State Chemistry'
_journal_page_first 250
_journal_page_last 257
_journal_paper_doi 10.1016/j.jssc.2018.07.020
_journal_volume 266
_journal_year 2018
_chemical_formula_sum 'Gd O14 P5'
_chemical_formula_weight 536.10
_space_group_IT_number 53
_space_group_name_Hall '-P 2ac 2'
_space_group_name_H-M_alt 'P m n a'
_symmetry_cell_setting orthorhombic
_symmetry_space_group_name_H-M 'P m n a'
_atom_sites_solution_hydrogens none
_atom_sites_solution_primary direct
_atom_sites_solution_secondary difmap
_audit_creation_method SHELXL-97
_cell_angle_alpha 90.00
_cell_angle_beta 90.00
_cell_angle_gamma 90.00
_cell_formula_units_Z 4
_cell_length_a 12.958(3)
_cell_length_b 8.7230(17)
_cell_length_c 8.9210(18)
_cell_measurement_reflns_used 512
_cell_measurement_temperature 360(2)
_cell_measurement_theta_max 28.28
_cell_measurement_theta_min 2.0
_cell_volume 1008.4(4)
_computing_cell_refinement
;
Rigaku CrystalClear-SM Expert 2.0
;
_computing_data_collection 'Rigaku CrystalClear-SM Expert 2.0'
_computing_data_reduction
;
Rigaku CrystalClear-SM Expert 2.0
;
_computing_molecular_graphics
;
SHELXTL-PLUS (Sheldrick, 1995)
;
_computing_publication_material 'SHELXL-97 (Sheldrick, 1997)'
_computing_structure_refinement 'SHELXL-97 (Sheldrick, 1997)'
_computing_structure_solution 'SHELXS-97 (Sheldrick, 1990)'
_diffrn_ambient_temperature 360(2)
_diffrn_measured_fraction_theta_full 0.839
_diffrn_measured_fraction_theta_max 0.839
_diffrn_measurement_device_type 'Rigaku Saturn 724+ CCD'
_diffrn_measurement_method '\w scans'
_diffrn_radiation_monochromator graphite
_diffrn_radiation_source 'fine-focus sealed tube'
_diffrn_radiation_type MoK\a
_diffrn_radiation_wavelength 0.71073
_diffrn_reflns_av_R_equivalents 0.1065
_diffrn_reflns_av_sigmaI/netI 0.0708
_diffrn_reflns_limit_h_max 17
_diffrn_reflns_limit_h_min -17
_diffrn_reflns_limit_k_max 7
_diffrn_reflns_limit_k_min -11
_diffrn_reflns_limit_l_max 12
_diffrn_reflns_limit_l_min -6
_diffrn_reflns_number 3660
_diffrn_reflns_theta_full 30.72
_diffrn_reflns_theta_max 30.72
_diffrn_reflns_theta_min 3.63
_diffrn_standards_decay_% 0
_diffrn_standards_interval_count 0
_diffrn_standards_interval_time 0
_diffrn_standards_number 0
_exptl_absorpt_coefficient_mu 7.460
_exptl_absorpt_correction_T_max 0.105
_exptl_absorpt_correction_T_min 0.069
_exptl_absorpt_correction_type empirical
_exptl_absorpt_process_details
;
T. Higashi, ABSCOR, empirical absorption correction
;
_exptl_crystal_colour colourless
_exptl_crystal_density_diffrn 3.531
_exptl_crystal_density_method 'not measured'
_exptl_crystal_description block
_exptl_crystal_F_000 1004
_exptl_crystal_size_max 0.4
_exptl_crystal_size_mid 0.4
_exptl_crystal_size_min 0.3
_refine_diff_density_max 2.005
_refine_diff_density_min -1.717
_refine_diff_density_rms 0.328
_refine_ls_extinction_coef 0.0214(16)
_refine_ls_extinction_expression Fc^*^=kFc[1+0.001xFc^2^\l^3^/sin(2\q)]^-1/4^
_refine_ls_extinction_method SHELXL
_refine_ls_goodness_of_fit_ref 1.167
_refine_ls_hydrogen_treatment none
_refine_ls_matrix_type full
_refine_ls_number_parameters 99
_refine_ls_number_reflns 1377
_refine_ls_number_restraints 0
_refine_ls_restrained_S_all 1.167
_refine_ls_R_factor_all 0.0513
_refine_ls_R_factor_gt 0.0476
_refine_ls_shift/su_max 0.000
_refine_ls_shift/su_mean 0.000
_refine_ls_structure_factor_coef Fsqd
_refine_ls_weighting_details 'calc w=1/[\s^2^(Fo^2^)+(0.0595P)^2^+6.9663P] where P=(Fo^2^+2Fc^2^)/3'
_refine_ls_weighting_scheme calc
_refine_ls_wR_factor_gt 0.1245
_refine_ls_wR_factor_ref 0.1263
_reflns_number_gt 1300
_reflns_number_total 1377
_reflns_threshold_expression >2sigma(I)
_cod_data_source_file 2gd360i2-3bortho.cif
_cod_data_source_block 2gd360i2-3b
_cod_original_cell_volume 1008.4(3)
_cod_original_sg_symbol_H-M Pmna
_cod_database_code 1560883

loop_
_symmetry_equiv_pos_as_xyz
'x, y, z'
'-x+1/2, -y, z+1/2'
'-x+1/2, y, -z+1/2'
'x, -y, -z'
'-x, -y, -z'
'x-1/2, y, -z-1/2'
'x-1/2, -y, z-1/2'
'-x, y, z'

loop_
_atom_site_label
_atom_site_type_symbol
_atom_site_fract_x
_atom_site_fract_y
_atom_site_fract_z
_atom_site_U_iso_or_equiv
_atom_site_adp_type
_atom_site_occupancy
_atom_site_symmetry_multiplicity
_atom_site_calc_flag
_atom_site_refinement_flags
_atom_site_disorder_assembly
_atom_site_disorder_group
Gd1 Gd 0.5000 0.27736(6) 0.19019(4) 0.0091(2) Uani 1 2 d S . .
P1 P 0.66517(14) 0.7637(2) 0.45081(18) 0.0106(3) Uani 1 1 d . . .
P2 P 0.5000 0.6852(3) 0.2451(3) 0.0093(4) Uani 1 2 d S . .
P3 P 0.29767(18) 0.5000 0.0000 0.0121(5) Uani 1 2 d S . .
P4 P 0.82780(17) 1.0000 0.5000 0.0092(4) Uani 1 2 d S . .
O1 O 0.5932(5) 0.7849(7) 0.3123(5) 0.0168(11) Uani 1 1 d . . .
O2 O 0.5000 0.5324(9) 0.3119(7) 0.0157(15) Uani 1 2 d S . .
O3 O 0.5000 0.2917(10) -0.0821(8) 0.0200(17) Uani 1 2 d S . .
O4 O 0.6123(5) 0.2274(7) 0.4048(6) 0.0224(12) Uani 1 1 d . . .
O5 O 0.3833(4) 0.0804(6) 0.1191(5) 0.0178(10) Uani 1 1 d . . .
O6 O 0.2189(5) 0.6091(8) 0.0863(6) 0.0314(15) Uani 1 1 d . . .
O7 O 0.3514(4) 0.4127(6) 0.1170(5) 0.0178(10) Uani 1 1 d . . .
O8 O 0.7479(5) 0.8870(8) 0.4168(5) 0.0250(12) Uani 1 1 d . . .

loop_
_atom_site_aniso_label
_atom_site_aniso_U_11
_atom_site_aniso_U_22
_atom_site_aniso_U_33
_atom_site_aniso_U_23
_atom_site_aniso_U_13
_atom_site_aniso_U_12
Gd1 0.0105(3) 0.0085(3) 0.0083(3) -0.00011(14) 0.000 0.000
P1 0.0105(7) 0.0111(8) 0.0102(7) -0.0003(5) -0.0003(5) -0.0027(6)
P2 0.0106(9) 0.0085(10) 0.0087(9) -0.0006(9) 0.000 0.000
P3 0.0114(9) 0.0119(11) 0.0129(9) -0.0001(8) 0.000 0.000
P4 0.0093(9) 0.0066(10) 0.0117(8) -0.0017(7) 0.000 0.000
O1 0.017(2) 0.016(3) 0.017(2) 0.0016(17) -0.0045(17) -0.009(2)
O2 0.027(4) 0.002(3) 0.018(3) 0.000(2) 0.000 0.000
O3 0.028(4) 0.027(5) 0.006(3) 0.004(3) 0.000 0.000
O4 0.029(3) 0.029(3) 0.009(2) -0.0015(19) -0.007(2) 0.001(2)
O5 0.025(2) 0.011(2) 0.018(2) -0.0023(18) -0.0021(19) -0.006(2)
O6 0.034(3) 0.037(4) 0.024(2) 0.019(3) 0.017(2) 0.022(3)
O7 0.014(2) 0.020(3) 0.019(2) 0.000(2) -0.0043(17) 0.005(2)
O8 0.023(2) 0.036(3) 0.016(2) -0.003(2) -0.0009(19) -0.019(3)

loop_
_atom_type_symbol
_atom_type_description
_atom_type_scat_dispersion_real
_atom_type_scat_dispersion_imag
_atom_type_scat_source
O O 0.0106 0.0060 'International Tables Vol C Tables 4.2.6.8 and 6.1.1.4'
P P 0.1023 0.0942 'International Tables Vol C Tables 4.2.6.8 and 6.1.1.4'
Gd Gd -0.1653 3.9035 'International Tables Vol C Tables 4.2.6.8 and 6.1.1.4'

loop_
_geom_angle_atom_site_label_1
_geom_angle_atom_site_label_2
_geom_angle_atom_site_label_3
_geom_angle
_geom_angle_site_symmetry_1
_geom_angle_site_symmetry_3
O7 Gd1 O7 110.0(3) . 8_655
O7 Gd1 O5 76.6(2) . .
O7 Gd1 O5 144.14(18) 8_655 .
O7 Gd1 O5 144.14(18) . 8_655
O7 Gd1 O5 76.6(2) 8_655 8_655
O5 Gd1 O5 79.1(3) . 8_655
O7 Gd1 O3 72.35(16) . .
O7 Gd1 O3 72.36(16) 8_655 .
O5 Gd1 O3 76.7(2) . .
O5 Gd1 O3 76.7(2) 8_655 .
O7 Gd1 O4 142.64(19) . .
O7 Gd1 O4 79.59(19) 8_655 .
O5 Gd1 O4 117.36(19) . .
O5 Gd1 O4 72.61(18) 8_655 .
O3 Gd1 O4 142.31(16) . .
O7 Gd1 O4 79.59(19) . 8_655
O7 Gd1 O4 142.64(19) 8_655 8_655
O5 Gd1 O4 72.61(18) . 8_655
O5 Gd1 O4 117.36(19) 8_655 8_655
O3 Gd1 O4 142.31(16) . 8_655
O4 Gd1 O4 73.1(3) . 8_655
O7 Gd1 O2 70.77(15) . .
O7 Gd1 O2 70.77(15) 8_655 .
O5 Gd1 O2 140.10(13) . .
O5 Gd1 O2 140.10(13) 8_655 .
O3 Gd1 O2 113.1(3) . .
O4 Gd1 O2 79.43(18) . .
O4 Gd1 O2 79.43(18) 8_655 .
O4 P1 O8 117.4(3) 4_566 .
O4 P1 O6 116.4(4) 4_566 6_656
O8 P1 O6 104.5(4) . 6_656
O4 P1 O1 114.4(4) 4_566 .
O8 P1 O1 100.2(3) . .
O6 P1 O1 101.7(3) 6_656 .
O2 P2 O3 122.0(5) . 5_665
O2 P2 O1 110.0(3) . .
O3 P2 O1 107.2(3) 5_665 .
O2 P2 O1 110.0(3) . 8_655
O3 P2 O1 107.2(3) 5_665 8_655
O1 P2 O1 97.7(5) . 8_655
O7 P3 O7 123.4(4) 4_565 .
O7 P3 O6 105.6(3) 4_565 4_565
O7 P3 O6 109.7(3) . 4_565
O7 P3 O6 109.7(3) 4_565 .
O7 P3 O6 105.6(3) . .
O6 P3 O6 100.4(6) 4_565 .
O5 P4 O5 121.1(4) 7_666 6_666
O5 P4 O8 110.9(3) 7_666 .
O5 P4 O8 106.0(3) 6_666 .
O5 P4 O8 106.0(3) 7_666 4_576
O5 P4 O8 110.9(3) 6_666 4_576
O8 P4 O8 100.0(5) . 4_576
P1 O1 P2 133.0(4) . .
P2 O2 Gd1 129.9(4) . .
P2 O3 Gd1 175.1(6) 5_665 .
P1 O4 Gd1 163.8(4) 4_566 .
P4 O5 Gd1 148.7(3) 6_546 .
P1 O6 P3 134.6(3) 6_556 .
P3 O7 Gd1 147.8(3) . .
P1 O8 P4 141.2(3) . .

loop_
_geom_bond_atom_site_label_1
_geom_bond_atom_site_label_2
_geom_bond_distance
_geom_bond_site_symmetry_2
Gd1 O7 2.352(5) .
Gd1 O7 2.352(5) 8_655
Gd1 O5 2.375(5) .
Gd1 O5 2.375(5) 8_655
Gd1 O3 2.432(7) .
Gd1 O4 2.444(5) .
Gd1 O4 2.444(5) 8_655
Gd1 O2 2.475(8) .
P1 O4 1.461(5) 4_566
P1 O8 1.549(6) .
P1 O6 1.554(6) 6_656
P1 O1 1.558(5) .
P2 O2 1.460(8) .
P2 O3 1.469(7) 5_665
P2 O1 1.605(6) .
P2 O1 1.605(6) 8_655
P3 O7 1.467(5) 4_565
P3 O7 1.467(5) .
P3 O6 1.594(6) 4_565
P3 O6 1.594(6) .
P4 O5 1.462(5) 7_666
P4 O5 1.462(5) 6_666
P4 O8 1.610(6) .
P4 O8 1.610(6) 4_576
O3 P2 1.469(7) 5_665
O4 P1 1.461(5) 4_566
O5 P4 1.462(5) 6_546
O6 P1 1.554(6) 6_556

_cod_database_fobs_code 1560883
